data_2224198
loop_
_publ_author_name
'Yu, Hai-hui'
'Zhang, Xiao'
'Kong, Li'
'Xu, Ji-qing'

_publ_section_title
;
 A new hybrid Dawson-type molybdenum arsenate derivative:
 (H~2~bpy)~3~[As~2~Mo~18~O~62~] (bpy = 4,4'-bipyridine)
;
_journal_coeditor_code FI2091
_journal_issue 12
_journal_name_full 'Acta Crystallographica Section E'
_journal_page_first m1698
_journal_page_last m1699
_journal_paper_doi 10.1107/S1600536809050260
_journal_volume 65
_journal_year 2009
_chemical_formula_iupac '(C10 H10 N2)3 [As2 Mo18 O62]'
_chemical_formula_moiety '3(C10 H10 N2 2+), As2 Mo18 O62 6-'
_chemical_formula_sum 'C30 H30 As2 Mo18 N6 O62'
_chemical_formula_weight 3343.36
_chemical_name_systematic
;
Tris(4,4'-bipyridinium) diarsenooctadecamolybdate
;
_space_group_IT_number 2
_symmetry_cell_setting triclinic
_symmetry_space_group_name_Hall '-P 1'
_symmetry_space_group_name_H-M 'P -1'
_atom_sites_solution_hydrogens geom
_atom_sites_solution_primary direct
_atom_sites_solution_secondary difmap
_audit_creation_method SHELXL-97
_cell_angle_alpha 108.023(2)
_cell_angle_beta 94.243(2)
_cell_angle_gamma 107.166(2)
_cell_formula_units_Z 1
_cell_length_a 11.2671(17)
_cell_length_b 12.1365(19)
_cell_length_c 13.871(2)
_cell_measurement_reflns_used 4839
_cell_measurement_temperature 293(2)
_cell_measurement_theta_max 26.6352
_cell_measurement_theta_min 3.2328
_cell_volume 1694.6(4)
_computing_cell_refinement 'RAPID-AUTO (Rigaku, 1998)'
_computing_data_collection 'RAPID-AUTO (Rigaku, 1998)'
_computing_data_reduction 'RAPID-AUTO (Rigaku, 1998)'
_computing_molecular_graphics 'ORTEP-3 (Burnett & Johnson, 1996)'
_computing_publication_material 'SHELXL97 (Sheldrick, 2008)'
_computing_structure_refinement 'SHELXTL (Sheldrick, 2008)'
_computing_structure_solution 'SHELXS97 (Sheldrick, 2008)'
_diffrn_ambient_temperature 293(2)
_diffrn_detector_area_resol_mean 10
_diffrn_measured_fraction_theta_full 0.974
_diffrn_measured_fraction_theta_max 0.974
_diffrn_measurement_device_type 'Rigaku R-AXIS RAPID'
_diffrn_measurement_method '\w scans'
_diffrn_radiation_monochromator graphite
_diffrn_radiation_source 'fine-focus sealed tube'
_diffrn_radiation_type MoK\a
_diffrn_radiation_wavelength 0.71073
_diffrn_reflns_av_R_equivalents 0.0417
_diffrn_reflns_av_sigmaI/netI 0.0546
_diffrn_reflns_limit_h_max 13
_diffrn_reflns_limit_h_min -13
_diffrn_reflns_limit_k_max 14
_diffrn_reflns_limit_k_min -15
_diffrn_reflns_limit_l_max 17
_diffrn_reflns_limit_l_min -17
_diffrn_reflns_number 14379
_diffrn_reflns_theta_full 26.10
_diffrn_reflns_theta_max 26.10
_diffrn_reflns_theta_min 2.19
_diffrn_standards_number 0
_exptl_absorpt_coefficient_mu 4.304
_exptl_absorpt_correction_T_max 0.625
_exptl_absorpt_correction_T_min 0.504
_exptl_absorpt_correction_type multi-scan
_exptl_absorpt_process_details '(ABSCOR; Higashi, 1995)'
_exptl_crystal_colour brown
_exptl_crystal_density_diffrn 3.276
_exptl_crystal_density_method 'not measured'
_exptl_crystal_description block
_exptl_crystal_F_000 1569
_exptl_crystal_size_max 0.29
_exptl_crystal_size_mid 0.22
_exptl_crystal_size_min 0.20
_refine_diff_density_max 3.418
_refine_diff_density_min -1.788
_refine_ls_extinction_method none
_refine_ls_goodness_of_fit_ref 1.061
_refine_ls_hydrogen_treatment constr
_refine_ls_matrix_type full
_refine_ls_number_parameters 532
_refine_ls_number_reflns 6545
_refine_ls_number_restraints 0
_refine_ls_restrained_S_all 1.061
_refine_ls_R_factor_all 0.0608
_refine_ls_R_factor_gt 0.0472
_refine_ls_shift/su_max 0.001
_refine_ls_shift/su_mean 0.000
_refine_ls_structure_factor_coef Fsqd
_refine_ls_weighting_details 'calc w=1/[\s^2^(Fo^2^)+(0.0669P)^2^+0.0000P] where P=(Fo^2^+2Fc^2^)/3'
_refine_ls_weighting_scheme calc
_refine_ls_wR_factor_gt 0.1190
_refine_ls_wR_factor_ref 0.1276
_reflns_number_gt 4986
_reflns_number_total 6545
_reflns_threshold_expression I>2\s(I)
_cod_data_source_file fi2091.cif
_cod_data_source_block I
_cod_database_code 2224198
_cod_database_fobs_code 2224198

loop_
_symmetry_equiv_pos_as_xyz
'x, y, z'
'-x, -y, -z'

loop_
_atom_site_type_symbol
_atom_site_label
_atom_site_fract_x
_atom_site_fract_y
_atom_site_fract_z
_atom_site_U_iso_or_equiv
_atom_site_adp_type
_atom_site_calc_flag
_atom_site_refinement_flags
_atom_site_occupancy
_atom_site_disorder_assembly
_atom_site_disorder_group
As As1 0.92601(6) 0.39285(6) 0.35346(5) 0.01514(17) Uani d . 1 . .
Mo Mo1 0.92713(7) 0.13757(7) 0.42221(6) 0.0338(2) Uani d . 1 . .
Mo Mo2 1.20090(6) 0.30431(6) 0.35916(5) 0.02772(18) Uani d . 1 . .
Mo Mo3 0.89323(7) 0.36087(6) 0.08380(5) 0.02746(18) Uani d . 1 . .
Mo Mo4 0.93667(7) 0.65754(7) 0.29565(6) 0.0334(2) Uani d . 1 . .
Mo Mo5 0.64553(6) 0.19759(6) 0.16132(5) 0.02573(17) Uani d . 1 . .
Mo Mo6 0.65550(6) 0.48482(6) 0.36298(5) 0.02779(18) Uani d . 1 . .
Mo Mo7 0.66101(7) 0.24692(7) 0.44528(6) 0.0339(2) Uani d . 1 . .
Mo Mo8 1.18997(7) 0.55435(7) 0.27224(6) 0.0338(2) Uani d . 1 . .
Mo Mo9 0.91060(6) 0.11763(6) 0.14911(5) 0.02525(17) Uani d . 1 . .
O O1 0.8708(5) 0.0839(5) 0.2713(4) 0.0242(11) Uani d . 1 . .
O O2 0.8653(4) 0.3000(4) 0.2292(3) 0.0188(10) Uani d . 1 . .
O O3 0.8780(5) 0.5139(4) 0.1693(4) 0.0253(12) Uani d . 1 . .
O O4 0.6376(5) 0.3687(5) 0.2392(4) 0.0253(12) Uani d . 1 . .
O O5 1.0703(5) 0.4379(4) 0.1562(4) 0.0251(12) Uani d . 1 . .
O O6 0.6331(5) 0.1776(5) 0.2873(4) 0.0254(11) Uani d . 1 . .
O O7 0.9234(5) 0.2055(4) 0.0511(4) 0.0245(11) Uani d . 1 . .
O O8 1.2798(5) 0.3941(5) 0.4871(4) 0.0421(16) Uani d . 1 . .
O O9 1.3038(5) 0.2367(5) 0.3112(4) 0.0348(14) Uani d . 1 . .
O O10 1.0727(5) 0.1992(5) 0.2114(4) 0.0292(12) Uani d . 1 . .
O O11 0.7206(5) 0.0832(5) 0.1100(4) 0.0262(12) Uani d . 1 . .
O O12 0.7180(5) 0.2819(5) 0.0661(4) 0.0262(12) Uani d . 1 . .
O O13 0.7181(5) 0.3320(6) 0.5857(4) 0.0394(15) Uani d . 1 . .
O O14 0.9134(6) 0.7594(5) 0.2412(4) 0.0340(14) Uani d . 1 . .
O O15 0.9939(6) 0.2245(5) 0.5659(4) 0.0352(14) Uani d . 1 . .
O O16 0.5297(5) 0.1427(5) 0.4500(4) 0.0380(15) Uani d . 1 . .
O O17 0.4954(5) 0.1292(5) 0.0943(4) 0.0364(14) Uani d . 1 . .
O O18 0.9085(5) -0.0231(5) 0.0725(4) 0.0310(13) Uani d . 1 . .
O O19 0.9045(5) 0.3812(5) -0.0306(4) 0.0335(13) Uani d . 1 . .
O O20 0.8980(6) -0.0045(5) 0.4235(4) 0.0395(15) Uani d . 1 . .
O O21 1.3061(5) 0.6043(5) 0.2118(4) 0.0394(15) Uani d . 1 . .
O O22 0.5319(5) 0.5286(6) 0.3467(4) 0.0428(16) Uani d . 1 . .
O O23 1.0144(6) 0.3297(6) 0.4072(5) 0.0480(16) Uani d . 1 . .
O O24 0.8062(6) 0.4072(6) 0.4183(5) 0.0489(17) Uani d . 1 . .
O O25 0.7783(7) 0.1653(9) 0.4418(5) 0.079(3) Uani d . 1 . .
O O26 1.0145(6) 0.5316(6) 0.3549(5) 0.0506(17) Uani d . 1 . .
O O27 1.2249(8) 0.4323(5) 0.3085(6) 0.077(3) Uani d . 1 . .
O O28 1.1036(7) 0.6686(7) 0.2723(6) 0.073(3) Uani d . 1 . .
O O29 1.0918(6) 0.1676(8) 0.3915(5) 0.071(3) Uani d . 1 . .
O O30 0.5883(10) 0.3638(6) 0.4230(5) 0.078(3) Uani d . 1 . .
O O31 0.7859(7) 0.6060(6) 0.3357(6) 0.073(3) Uani d . 1 . .
C C1 0.6467(10) 0.8466(8) 0.1693(8) 0.047(2) Uani d . 1 . .
H H1B 0.6924 0.8474 0.1163 0.056 Uiso calc R 1 . .
C C2 0.6260(9) 0.8143(9) 0.3263(8) 0.047(2) Uani d . 1 . .
H H2A 0.6561 0.7914 0.3787 0.056 Uiso calc R 1 . .
C C3 0.5380(9) 0.8722(7) 0.1670(7) 0.038(2) Uani d . 1 . .
H H3A 0.5085 0.8904 0.1114 0.046 Uiso calc R 1 . .
C C4 0.5159(9) 0.8432(9) 0.3276(7) 0.046(2) Uani d . 1 . .
H H4A 0.4734 0.8434 0.3826 0.056 Uiso calc R 1 . .
C C5 0.1959(12) 0.9608(10) 0.3356(10) 0.061(3) Uani d . 1 . .
H H5A 0.1603 0.9753 0.3947 0.074 Uiso calc R 1 . .
C C6 0.2963(11) 0.9183(10) 0.1629(7) 0.059(3) Uani d . 1 . .
H H6A 0.3286 0.9036 0.1021 0.071 Uiso calc R 1 . .
C C7 0.1878(11) 0.9533(10) 0.1679(8) 0.063(3) Uani d . 1 . .
H H7A 0.1484 0.9632 0.1113 0.075 Uiso calc R 1 . .
C C8 0.3549(8) 0.9057(7) 0.2474(7) 0.037(2) Uani d . 1 . .
C C9 0.4693(8) 0.8718(7) 0.2464(6) 0.034(2) Uani d . 1 . .
C C10 0.3004(10) 0.9289(9) 0.3353(8) 0.048(2) Uani d . 1 . .
H H10A 0.3370 0.9222 0.3946 0.058 Uiso calc R 1 . .
C C11 0.4424(8) 0.4594(8) 0.0113(6) 0.0334(19) Uani d . 1 . .
C C12 0.4500(10) 0.3954(11) 0.0767(9) 0.058(3) Uani d . 1 . .
H H12A 0.5292 0.4027 0.1080 0.070 Uiso calc R 1 . .
C C13 0.3450(11) 0.3218(10) 0.0970(9) 0.058(3) Uani d . 1 . .
H H13A 0.3528 0.2779 0.1401 0.070 Uiso calc R 1 . .
C C14 0.2188(8) 0.3792(10) -0.0083(7) 0.045(2) Uani d . 1 . .
H H14A 0.1391 0.3758 -0.0350 0.054 Uiso calc R 1 . .
C C15 0.3229(9) 0.4474(9) -0.0299(7) 0.043(2) Uani d . 1 . .
H H15A 0.3139 0.4886 -0.0750 0.052 Uiso calc R 1 . .
N N1 0.6874(8) 0.8199(7) 0.2501(7) 0.055(2) Uani d . 1 . .
H H1A 0.7577 0.8056 0.2520 0.066 Uiso calc R 1 . .
N N2 0.1441(8) 0.9716(7) 0.2529(8) 0.058(2) Uani d . 1 . .
H H2B 0.0772 0.9919 0.2553 0.069 Uiso calc R 1 . .
N N3 0.2332(8) 0.3133(7) 0.0553(6) 0.049(2) Uani d . 1 . .
H H3B 0.1671 0.2660 0.0674 0.059 Uiso calc R 1 . .

loop_
_atom_site_aniso_label
_atom_site_aniso_U_11
_atom_site_aniso_U_22
_atom_site_aniso_U_33
_atom_site_aniso_U_12
_atom_site_aniso_U_13
_atom_site_aniso_U_23
As1 0.0152(4) 0.0145(4) 0.0146(4) 0.0032(3) 0.0002(3) 0.0058(3)
Mo1 0.0392(4) 0.0272(4) 0.0504(5) 0.0167(3) 0.0194(4) 0.0265(4)
Mo2 0.0216(4) 0.0246(4) 0.0324(4) 0.0105(3) -0.0006(3) 0.0024(3)
Mo3 0.0343(4) 0.0240(4) 0.0177(3) -0.0009(3) -0.0001(3) 0.0100(3)
Mo4 0.0420(4) 0.0319(4) 0.0445(5) 0.0213(3) 0.0178(4) 0.0275(4)
Mo5 0.0186(3) 0.0259(4) 0.0233(4) 0.0030(3) -0.0013(3) 0.0012(3)
Mo6 0.0231(4) 0.0267(4) 0.0315(4) 0.0119(3) -0.0024(3) 0.0057(3)
Mo7 0.0224(4) 0.0394(4) 0.0444(5) 0.0028(3) 0.0076(3) 0.0277(4)
Mo8 0.0262(4) 0.0404(4) 0.0415(5) 0.0063(3) 0.0129(3) 0.0263(4)
Mo9 0.0255(4) 0.0198(3) 0.0254(4) 0.0084(3) -0.0012(3) 0.0016(3)
O1 0.024(3) 0.026(3) 0.020(3) 0.007(2) 0.001(2) 0.007(2)
O2 0.026(3) 0.017(2) 0.011(2) 0.006(2) 0.000(2) 0.0031(19)
O3 0.030(3) 0.022(3) 0.022(3) 0.008(2) -0.003(2) 0.007(2)
O4 0.028(3) 0.027(3) 0.019(3) 0.009(2) 0.002(2) 0.007(2)
O5 0.027(3) 0.023(3) 0.022(3) 0.009(2) 0.003(2) 0.004(2)
O6 0.027(3) 0.025(3) 0.022(3) 0.009(2) 0.002(2) 0.006(2)
O7 0.032(3) 0.020(3) 0.019(3) 0.006(2) 0.006(2) 0.007(2)
O8 0.030(3) 0.045(4) 0.036(3) 0.019(3) -0.008(3) -0.009(3)
O9 0.026(3) 0.038(3) 0.034(3) 0.014(3) -0.001(2) 0.001(3)
O10 0.028(3) 0.033(3) 0.025(3) 0.011(2) 0.005(2) 0.007(2)
O11 0.029(3) 0.025(3) 0.020(3) 0.003(2) 0.002(2) 0.008(2)
O12 0.029(3) 0.026(3) 0.019(3) 0.004(2) -0.003(2) 0.009(2)
O13 0.032(3) 0.049(4) 0.021(3) -0.007(3) 0.001(2) 0.011(3)
O14 0.050(4) 0.020(3) 0.031(3) 0.009(3) -0.003(3) 0.014(2)
O15 0.066(4) 0.024(3) 0.022(3) 0.023(3) 0.004(3) 0.010(2)
O16 0.036(3) 0.038(3) 0.027(3) -0.006(3) 0.011(3) 0.009(3)
O17 0.027(3) 0.041(3) 0.033(3) 0.009(3) 0.001(3) 0.006(3)
O18 0.036(3) 0.022(3) 0.028(3) 0.007(2) 0.006(2) 0.002(2)
O19 0.038(3) 0.034(3) 0.019(3) 0.000(3) -0.003(2) 0.010(2)
O20 0.055(4) 0.018(3) 0.037(3) 0.007(3) -0.013(3) 0.009(3)
O21 0.028(3) 0.048(4) 0.024(3) -0.008(3) 0.006(2) 0.007(3)
O22 0.028(3) 0.055(4) 0.040(4) 0.024(3) -0.008(3) 0.004(3)
O23 0.043(4) 0.050(4) 0.051(4) 0.014(3) 0.009(3) 0.020(3)
O24 0.043(4) 0.046(4) 0.051(4) 0.015(3) 0.001(3) 0.011(3)
O25 0.082(6) 0.169(9) 0.035(4) 0.104(6) 0.023(4) 0.042(5)
O26 0.051(4) 0.048(4) 0.053(4) 0.015(3) 0.004(3) 0.018(3)
O27 0.096(6) 0.021(3) 0.085(6) -0.003(4) -0.060(5) 0.020(4)
O28 0.050(4) 0.066(5) 0.068(5) 0.031(4) -0.023(4) -0.029(4)
O29 0.034(4) 0.110(7) 0.032(4) -0.020(4) -0.001(3) 0.016(4)
O30 0.168(9) 0.038(4) 0.032(4) 0.039(5) 0.019(5) 0.012(3)
O31 0.068(5) 0.033(4) 0.080(5) -0.018(3) 0.050(4) -0.007(4)
C1 0.050(6) 0.035(5) 0.052(6) 0.013(5) 0.017(5) 0.010(5)
C2 0.045(6) 0.052(6) 0.047(6) 0.014(5) -0.001(5) 0.028(5)
C3 0.049(6) 0.028(4) 0.034(5) 0.011(4) 0.010(4) 0.008(4)
C4 0.036(5) 0.063(7) 0.036(5) 0.005(5) 0.001(4) 0.025(5)
C5 0.076(8) 0.051(7) 0.080(9) 0.032(6) 0.045(7) 0.037(6)
C6 0.073(8) 0.062(7) 0.029(5) 0.028(6) -0.008(5) -0.005(5)
C7 0.076(8) 0.067(8) 0.039(6) 0.046(7) -0.018(6) -0.004(5)
C8 0.029(5) 0.026(4) 0.041(5) -0.003(4) -0.006(4) 0.007(4)
C9 0.037(5) 0.022(4) 0.035(5) -0.005(4) 0.004(4) 0.014(4)
C10 0.050(6) 0.049(6) 0.056(6) 0.013(5) 0.016(5) 0.035(5)
C11 0.040(5) 0.042(5) 0.020(4) 0.021(4) 0.000(4) 0.006(4)
C12 0.042(6) 0.085(8) 0.070(7) 0.030(6) 0.011(5) 0.050(7)
C13 0.063(7) 0.073(8) 0.078(8) 0.047(6) 0.030(6) 0.054(7)
C14 0.031(5) 0.077(7) 0.033(5) 0.028(5) 0.009(4) 0.016(5)
C15 0.042(5) 0.071(7) 0.032(5) 0.034(5) 0.013(4) 0.023(5)
N1 0.038(5) 0.031(4) 0.081(7) 0.011(4) -0.004(5) 0.002(4)
N2 0.046(5) 0.031(5) 0.080(7) 0.012(4) -0.001(5) 0.002(5)
N3 0.046(5) 0.049(5) 0.054(5) 0.017(4) 0.029(4) 0.016(4)

loop_
_atom_type_symbol
_atom_type_description
_atom_type_scat_dispersion_real
_atom_type_scat_dispersion_imag
_atom_type_scat_source
C C 0.0033 0.0016 'International Tables Vol C Tables 4.2.6.8 and 6.1.1.4'
H H 0.0000 0.0000 'International Tables Vol C Tables 4.2.6.8 and 6.1.1.4'
As As 0.0499 2.0058 'International Tables Vol C Tables 4.2.6.8 and 6.1.1.4'
O O 0.0106 0.0060 'International Tables Vol C Tables 4.2.6.8 and 6.1.1.4'
Mo Mo -1.6832 0.6857 'International Tables Vol C Tables 4.2.6.8 and 6.1.1.4'
N N 0.0061 0.0033 'International Tables Vol C Tables 4.2.6.8 and 6.1.1.4'

loop_
_geom_angle_atom_site_label_1
_geom_angle_atom_site_label_2
_geom_angle_atom_site_label_3
_geom_angle_site_symmetry_1
_geom_angle_site_symmetry_3
_geom_angle
_geom_angle_publ_flag
O26 As1 O23 . . 110.6(3) n
O26 As1 O2 . . 108.6(3) n
O23 As1 O2 . . 108.6(3) n
O26 As1 O24 . . 109.5(3) n
O23 As1 O24 . . 110.1(3) n
O2 As1 O24 . . 109.4(3) n
O20 Mo1 O25 . . 103.2(4) n
O20 Mo1 O29 . . 99.3(4) n
O25 Mo1 O29 . . 157.2(4) n
O20 Mo1 O15 . . 98.0(2) n
O25 Mo1 O15 . . 89.7(3) n
O29 Mo1 O15 . . 91.0(3) n
O20 Mo1 O1 . . 94.4(2) n
O25 Mo1 O1 . . 89.3(2) n
O29 Mo1 O1 . . 85.1(2) n
O15 Mo1 O1 . . 167.5(2) n
O20 Mo1 O23 . . 165.5(3) n
O25 Mo1 O23 . . 91.1(4) n
O29 Mo1 O23 . . 66.2(3) n
O15 Mo1 O23 . . 84.1(2) n
O1 Mo1 O23 . . 83.4(2) n
O9 Mo2 O8 . . 102.4(3) n
O9 Mo2 O27 . . 103.9(4) n
O8 Mo2 O27 . . 97.3(3) n
O9 Mo2 O29 . . 97.4(3) n
O8 Mo2 O29 . . 96.4(3) n
O27 Mo2 O29 . . 151.5(3) n
O9 Mo2 O10 . . 87.7(2) n
O8 Mo2 O10 . . 169.5(2) n
O27 Mo2 O10 . . 82.8(2) n
O29 Mo2 O10 . . 79.3(2) n
O9 Mo2 O23 . . 160.7(3) n
O8 Mo2 O23 . . 88.9(2) n
O27 Mo2 O23 . . 89.9(3) n
O29 Mo2 O23 . . 65.5(3) n
O10 Mo2 O23 . . 80.6(2) n
O19 Mo3 O12 . . 100.9(2) n
O19 Mo3 O3 . . 102.6(2) n
O12 Mo3 O3 . . 90.6(2) n
O19 Mo3 O7 . . 98.9(2) n
O12 Mo3 O7 . . 91.5(2) n
O3 Mo3 O7 . . 157.6(2) n
O19 Mo3 O5 . . 101.8(2) n
O12 Mo3 O5 . . 157.3(2) n
O3 Mo3 O5 . . 83.1(2) n
O7 Mo3 O5 . . 86.5(2) n
O19 Mo3 O2 . . 171.3(2) n
O12 Mo3 O2 . . 75.12(19) n
O3 Mo3 O2 . . 85.29(19) n
O7 Mo3 O2 . . 73.75(18) n
O5 Mo3 O2 . . 82.58(19) n
O19 Mo3 Mo5 . . 130.11(18) n
O12 Mo3 Mo5 . . 30.39(15) n
O3 Mo3 Mo5 . . 91.13(16) n
O7 Mo3 Mo5 . . 79.64(15) n
O5 Mo3 Mo5 . . 127.55(15) n
O2 Mo3 Mo5 . . 44.97(11) n
O19 Mo3 Mo9 . . 128.2(2) n
O12 Mo3 Mo9 . . 83.42(16) n
O3 Mo3 Mo9 . . 129.06(15) ?
O7 Mo3 Mo9 . . 29.52(14) ?
O5 Mo3 Mo9 . . 83.73(15) ?
O2 Mo3 Mo9 . . 44.24(11) ?
Mo5 Mo3 Mo9 . . 60.34(2) ?
O14 Mo4 O31 . . 101.5(4) n
O14 Mo4 O28 . . 98.9(3) n
O31 Mo4 O28 . . 159.5(4) n
O14 Mo4 O15 . 2_766 96.6(2) n
O31 Mo4 O15 . 2_766 89.3(3) n
O28 Mo4 O15 . 2_766 89.5(3) n
O14 Mo4 O3 . . 96.2(2) n
O31 Mo4 O3 . . 89.8(3) n
O28 Mo4 O3 . . 86.7(2) n
O15 Mo4 O3 2_766 . 167.1(2) n
O14 Mo4 O26 . . 165.8(3) n
O31 Mo4 O26 . . 92.6(3) n
O28 Mo4 O26 . . 66.9(3) n
O15 Mo4 O26 2_766 . 84.4(2) n
O3 Mo4 O26 . . 82.7(2) n
O14 Mo4 Mo8 . . 123.2(2) ?
O31 Mo4 Mo8 . . 134.0(3) ?
O28 Mo4 Mo8 . . 25.9(3) ?
O15 Mo4 Mo8 2_766 . 95.15(18) ?
O3 Mo4 Mo8 . . 76.28(15) ?
O26 Mo4 Mo8 . . 42.80(17) ?
O17 Mo5 O11 . . 103.4(2) n
O17 Mo5 O6 . . 103.9(3) n
O11 Mo5 O6 . . 97.6(2) n
O17 Mo5 O12 . . 97.6(2) n
O11 Mo5 O12 . . 88.9(2) n
O6 Mo5 O12 . . 155.4(2) n
O17 Mo5 O4 . . 99.2(2) n
O11 Mo5 O4 . . 156.5(2) n
O6 Mo5 O4 . . 83.1(2) n
O12 Mo5 O4 . . 81.8(2) n
O17 Mo5 O2 . . 170.2(2) n
O11 Mo5 O2 . . 74.61(19) n
O6 Mo5 O2 . . 85.92(19) n
O12 Mo5 O2 . . 72.86(18) n
O4 Mo5 O2 . . 82.01(18) n
O17 Mo5 Mo3 . . 125.8(2) ?
O11 Mo5 Mo3 . . 78.62(16) ?
O6 Mo5 Mo3 . . 129.90(16) ?
O12 Mo5 Mo3 . . 28.57(14) ?
O4 Mo5 Mo3 . . 82.99(14) ?
O2 Mo5 Mo3 . . 44.53(11) ?
O17 Mo5 Mo9 . . 133.62(19) ?
O11 Mo5 Mo9 . . 30.51(15) ?
O6 Mo5 Mo9 . . 91.66(16) ?
O12 Mo5 Mo9 . . 81.85(15) ?
O4 Mo5 Mo9 . . 126.19(14) ?
O2 Mo5 Mo9 . . 44.17(11) ?
Mo3 Mo5 Mo9 . . 60.21(2) ?
O22 Mo6 O4 . . 102.1(3) n
O22 Mo6 O31 . . 102.1(4) n
O4 Mo6 O31 . . 93.7(3) n
O22 Mo6 O30 . . 100.3(4) n
O4 Mo6 O30 . . 91.8(3) n
O31 Mo6 O30 . . 155.2(4) n
O22 Mo6 O8 . 2_766 93.8(3) n
O4 Mo6 O8 . 2_766 164.1(2) n
O31 Mo6 O8 . 2_766 82.5(3) n
O30 Mo6 O8 . 2_766 85.6(3) n
O22 Mo6 O24 . . 165.5(3) n
O4 Mo6 O24 . . 84.9(2) n
O31 Mo6 O24 . . 90.0(3) n
O30 Mo6 O24 . . 66.4(3) n
O8 Mo6 O24 2_766 . 79.7(2) n
O22 Mo6 Mo7 . . 126.1(2) ?
O4 Mo6 Mo7 . . 81.29(16) ?
O31 Mo6 Mo7 . . 131.7(3) ?
O30 Mo6 Mo7 . . 26.4(3) ?
O8 Mo6 Mo7 2_766 . 89.71(18) ?
O24 Mo6 Mo7 . . 41.75(16) ?
O16 Mo7 O13 . . 99.1(3) n
O16 Mo7 O25 . . 102.2(4) n
O13 Mo7 O25 . . 90.9(3) n
O16 Mo7 O30 . . 98.5(4) n
O13 Mo7 O30 . . 94.9(3) n
O25 Mo7 O30 . . 157.3(4) n
O16 Mo7 O6 . . 93.0(2) n
O13 Mo7 O6 . . 167.9(2) n
O25 Mo7 O6 . . 85.7(2) n
O30 Mo7 O6 . . 84.0(2) n
O16 Mo7 O24 . . 165.2(3) n
O13 Mo7 O24 . . 87.4(2) n
O25 Mo7 O24 . . 90.9(3) n
O30 Mo7 O24 . . 67.5(3) n
O6 Mo7 O24 . . 81.1(2) n
O16 Mo7 Mo6 . . 122.1(2) ?
O13 Mo7 Mo6 . . 100.1(2) ?
O25 Mo7 Mo6 . . 131.3(3) ?
O30 Mo7 Mo6 . . 26.0(3) ?
O6 Mo7 Mo6 . . 73.78(14) ?
O24 Mo7 Mo6 . . 43.18(16) ?
O21 Mo8 O27 . . 105.2(4) n
O21 Mo8 O5 . . 98.7(2) n
O27 Mo8 O5 . . 91.5(2) n
O21 Mo8 O28 . . 98.9(4) n
O27 Mo8 O28 . . 155.5(4) n
O5 Mo8 O28 . . 88.8(2) n
O21 Mo8 O13 . 2_766 95.4(2) n
O27 Mo8 O13 . 2_766 86.3(3) n
O5 Mo8 O13 . 2_766 165.8(2) n
O28 Mo8 O13 . 2_766 87.4(3) n
O21 Mo8 O26 . . 164.4(3) n
O27 Mo8 O26 . . 90.2(4) n
O5 Mo8 O26 . . 83.3(2) n
O28 Mo8 O26 . . 65.5(3) n
O13 Mo8 O26 2_766 . 82.7(2) n
O21 Mo8 Mo4 . . 123.5(2) ?
O27 Mo8 Mo4 . . 131.2(3) ?
O5 Mo8 Mo4 . . 78.21(15) ?
O28 Mo8 Mo4 . . 25.8(3) ?
O13 Mo8 Mo4 2_766 . 92.66(19) ?
O26 Mo8 Mo4 . . 41.54(16) ?
O18 Mo9 O10 . . 105.1(2) n
O18 Mo9 O1 . . 100.4(2) n
O10 Mo9 O1 . . 90.3(2) n
O18 Mo9 O7 . . 101.4(2) n
O10 Mo9 O7 . . 92.7(2) n
O1 Mo9 O7 . . 156.3(2) n
O18 Mo9 O11 . . 95.5(2) n
O10 Mo9 O11 . . 159.4(2) n
O1 Mo9 O11 . . 85.6(2) n
O7 Mo9 O11 . . 83.3(2) n
O18 Mo9 O2 . . 165.9(2) n
O10 Mo9 O2 . . 88.3(2) n
O1 Mo9 O2 . . 83.47(19) n
O7 Mo9 O2 . . 73.19(18) n
O11 Mo9 O2 . . 71.19(18) n
O18 Mo9 Mo3 . . 129.50(19) ?
O10 Mo9 Mo3 . . 91.20(17) ?
O1 Mo9 Mo3 . . 127.42(15) ?
O7 Mo9 Mo3 . . 29.11(14) ?
O11 Mo9 Mo3 . . 75.51(14) ?
O2 Mo9 Mo3 . . 44.08(11) ?
O18 Mo9 Mo5 . . 122.26(18) ?
O10 Mo9 Mo5 . . 132.63(17) ?
O1 Mo9 Mo5 . . 82.16(15) ?
O7 Mo9 Mo5 . . 78.56(15) ?
O11 Mo9 Mo5 . . 26.80(14) ?
O2 Mo9 Mo5 . . 44.45(11) ?
Mo3 Mo9 Mo5 . . 59.46(2) ?
Mo9 O1 Mo1 . . 144.0(3) ?
As1 O2 Mo3 . . 125.2(2) ?
As1 O2 Mo9 . . 123.6(2) ?
Mo3 O2 Mo9 . . 91.69(16) ?
As1 O2 Mo5 . . 124.5(2) ?
Mo3 O2 Mo5 . . 90.51(16) ?
Mo9 O2 Mo5 . . 91.38(16) ?
Mo3 O3 Mo4 . . 149.4(3) ?
Mo6 O4 Mo5 . . 146.6(3) ?
Mo8 O5 Mo3 . . 148.9(3) ?
Mo5 O6 Mo7 . . 151.5(3) ?
Mo3 O7 Mo9 . . 121.4(2) ?
Mo2 O8 Mo6 . 2_766 168.5(3) ?
Mo9 O10 Mo2 . . 145.1(3) ?
Mo5 O11 Mo9 . . 122.7(3) ?
Mo3 O12 Mo5 . . 121.0(3) ?
Mo7 O13 Mo8 . 2_766 167.9(3) ?
Mo1 O15 Mo4 . 2_766 168.2(3) ?
As1 O23 Mo2 . . 125.0(3) ?
As1 O23 Mo1 . . 121.6(3) ?
Mo2 O23 Mo1 . . 97.1(2) ?
As1 O24 Mo7 . . 124.1(3) ?
As1 O24 Mo6 . . 120.7(3) ?
Mo7 O24 Mo6 . . 95.1(2) ?
Mo1 O25 Mo7 . . 156.5(6) ?
As1 O26 Mo4 . . 124.0(3) ?
As1 O26 Mo8 . . 121.0(3) ?
Mo4 O26 Mo8 . . 95.7(2) ?
Mo8 O27 Mo2 . . 158.2(6) ?
Mo4 O28 Mo8 . . 128.3(5) ?
Mo1 O29 Mo2 . . 130.8(5) ?
Mo6 O30 Mo7 . . 127.6(5) ?
Mo4 O31 Mo6 . . 151.9(5) ?
N1 C1 C3 . . 118.5(9) ?
N1 C1 H1B . . 120.7 ?
C3 C1 H1B . . 120.7 ?
N1 C2 C4 . . 119.1(9) ?
N1 C2 H2A . . 120.4 ?
C4 C2 H2A . . 120.4 ?
C1 C3 C9 . . 121.1(9) ?
C1 C3 H3A . . 119.4 ?
C9 C3 H3A . . 119.4 ?
C2 C4 C9 . . 119.7(9) ?
C2 C4 H4A . . 120.2 ?
C9 C4 H4A . . 120.2 ?
N2 C5 C10 . . 120.1(10) ?
N2 C5 H5A . . 119.9 ?
C10 C5 H5A . . 119.9 ?
C8 C6 C7 . . 120.3(10) ?
C8 C6 H6A . . 119.8 ?
C7 C6 H6A . . 119.8 ?
N2 C7 C6 . . 118.5(10) ?
N2 C7 H7A . . 120.7 ?
C6 C7 H7A . . 120.7 ?
C6 C8 C10 . . 116.3(9) ?
C6 C8 C9 . . 122.2(9) ?
C10 C8 C9 . . 121.5(8) ?
C4 C9 C3 . . 117.7(9) ?
C4 C9 C8 . . 120.6(8) ?
C3 C9 C8 . . 121.6(8) ?
C5 C10 C8 . . 121.0(10) ?
C5 C10 H10A . . 119.5 ?
C8 C10 H10A . . 119.5 ?
C15 C11 C12 . . 116.0(9) ?
C15 C11 C11 . 2_665 121.6(9) ?
C12 C11 C11 . 2_665 122.3(9) ?
C13 C12 C11 . . 122.0(9) ?
C13 C12 H12A . . 119.0 ?
C11 C12 H12A . . 119.0 ?
N3 C13 C12 . . 119.4(9) ?
N3 C13 H13A . . 120.3 ?
C12 C13 H13A . . 120.3 ?
C15 C14 N3 . . 118.0(8) ?
C15 C14 H14A . . 121.0 ?
N3 C14 H14A . . 121.0 ?
C14 C15 C11 . . 122.9(9) ?
C14 C15 H15A . . 118.5 ?
C11 C15 H15A . . 118.5 ?
C2 N1 C1 . . 123.8(9) ?
C2 N1 H1A . . 118.1 ?
C1 N1 H1A . . 118.1 ?
C7 N2 C5 . . 123.8(10) ?
C7 N2 H2B . . 118.1 ?
C5 N2 H2B . . 118.1 ?
C13 N3 C14 . . 121.5(8) ?
C13 N3 H3B . . 119.3 ?
C14 N3 H3B . . 119.3 ?

loop_
_geom_bond_atom_site_label_1
_geom_bond_atom_site_label_2
_geom_bond_site_symmetry_2
_geom_bond_distance
_geom_bond_publ_flag
As1 O26 . 1.678(7) n
As1 O23 . 1.682(7) n
As1 O2 . 1.696(4) n
As1 O24 . 1.698(7) n
Mo1 O20 . 1.664(5) n
Mo1 O25 . 1.829(6) n
Mo1 O29 . 1.889(7) n
Mo1 O15 . 1.913(5) n
Mo1 O1 . 1.981(5) n
Mo1 O23 . 2.329(7) n
Mo2 O9 . 1.673(5) n
Mo2 O8 . 1.768(5) n
Mo2 O27 . 1.854(6) n
Mo2 O29 . 1.950(7) n
Mo2 O10 . 2.185(5) n
Mo2 O23 . 2.327(6) n
Mo3 O19 . 1.687(5) n
Mo3 O12 . 1.882(5) n
Mo3 O3 . 1.934(5) n
Mo3 O7 . 1.936(5) n
Mo3 O5 . 1.971(5) n
Mo3 O2 . 2.365(5) n
Mo3 Mo5 . 3.3719(10) n
Mo3 Mo9 . 3.3976(10) n
Mo4 O14 . 1.705(5) n
Mo4 O31 . 1.820(6) n
Mo4 O28 . 1.905(8) n
Mo4 O15 2_766 1.941(5) n
Mo4 O3 . 1.951(5) n
Mo4 O26 . 2.290(7) n
Mo4 Mo8 . 3.4372(11) n
Mo5 O17 . 1.695(5) n
Mo5 O11 . 1.823(5) n
Mo5 O6 . 1.847(5) n
Mo5 O12 . 1.991(5) n
Mo5 O4 . 2.055(5) n
Mo5 O2 . 2.383(5) n
Mo5 Mo9 . 3.4021(10) n
Mo6 O22 . 1.655(5) n
Mo6 O4 . 1.805(5) n
Mo6 O31 . 1.901(6) n
Mo6 O30 . 1.902(7) n
Mo6 O8 2_766 2.066(5) n
Mo6 O24 . 2.358(7) n
Mo6 Mo7 . 3.4319(11) n
Mo7 O16 . 1.659(5) n
Mo7 O13 . 1.858(5) n
Mo7 O25 . 1.866(6) n
Mo7 O30 . 1.923(8) n
Mo7 O6 . 2.051(5) n
Mo7 O24 . 2.294(7) n
Mo8 O21 . 1.671(5) n
Mo8 O27 . 1.837(6) n
Mo8 O5 . 1.885(5) n
Mo8 O28 . 1.915(7) n
Mo8 O13 2_766 2.007(5) ?
Mo8 O26 . 2.347(7) n
Mo9 O18 . 1.701(5) n
Mo9 O10 . 1.798(5) n
Mo9 O1 . 1.917(5) n
Mo9 O7 . 1.960(5) n
Mo9 O11 . 2.052(5) n
Mo9 O2 . 2.371(5) n
O8 Mo6 2_766 2.066(5) ?
O13 Mo8 2_766 2.007(5) ?
O15 Mo4 2_766 1.941(5) ?
C1 N1 . 1.345(13) ?
C1 C3 . 1.350(13) ?
C1 H1B . 0.9300 ?
C2 N1 . 1.313(13) ?
C2 C4 . 1.385(14) ?
C2 H2A . 0.9300 ?
C3 C9 . 1.393(12) ?
C3 H3A . 0.9300 ?
C4 C9 . 1.387(12) ?
C4 H4A . 0.9300 ?
C5 N2 . 1.307(14) ?
C5 C10 . 1.344(15) ?
C5 H5A . 0.9300 ?
C6 C8 . 1.375(13) ?
C6 C7 . 1.408(15) ?
C6 H6A . 0.9300 ?
C7 N2 . 1.293(14) ?
C7 H7A . 0.9300 ?
C8 C10 . 1.393(13) ?
C8 C9 . 1.465(13) ?
C10 H10A . 0.9300 ?
C11 C15 . 1.371(12) ?
C11 C12 . 1.377(13) ?
C11 C11 2_665 1.501(17) ?
C12 C13 . 1.363(14) ?
C12 H12A . 0.9300 ?
C13 N3 . 1.308(12) ?
C13 H13A . 0.9300 ?
C14 C15 . 1.335(13) ?
C14 N3 . 1.391(12) ?
C14 H14A . 0.9300 ?
C15 H15A . 0.9300 ?
N1 H1A . 0.8600 ?
N2 H2B . 0.8600 ?
N3 H3B . 0.8600 ?

loop_
_geom_hbond_atom_site_label_D
_geom_hbond_atom_site_label_H
_geom_hbond_atom_site_label_A
_geom_hbond_site_symmetry_A
_geom_hbond_distance_DH
_geom_hbond_distance_HA
_geom_hbond_distance_DA
_geom_hbond_angle_DHA
N1 H1A O14 . 0.86 1.99 2.851(10) 173.9
N2 H2B O29 1_465 0.86 2.32 2.805(12) 115.7
N3 H3B O10 1_455 0.86 2.56 3.291(9) 142.8
N3 H3B O7 1_455 0.86 2.60 3.336(10) 144.6

loop_
_geom_torsion_atom_site_label_1
_geom_torsion_atom_site_label_2
_geom_torsion_atom_site_label_3
_geom_torsion_atom_site_label_4
_geom_torsion_site_symmetry_1
_geom_torsion_site_symmetry_2
_geom_torsion_site_symmetry_3
_geom_torsion_site_symmetry_4
_geom_torsion
_geom_torsion_publ_flag
O19 Mo3 Mo5 O17 . . . . -7.7(4) ?
O12 Mo3 Mo5 O17 . . . . 10.7(4) ?
O3 Mo3 Mo5 O17 . . . . 99.9(3) ?
O7 Mo3 Mo5 O17 . . . . -100.6(3) ?
O5 Mo3 Mo5 O17 . . . . -178.0(3) ?
O2 Mo3 Mo5 O17 . . . . -177.9(3) ?
Mo9 Mo3 Mo5 O17 . . . . -124.6(2) ?
O19 Mo3 Mo5 O11 . . . . 90.7(3) ?
O12 Mo3 Mo5 O11 . . . . 109.1(3) ?
O3 Mo3 Mo5 O11 . . . . -161.7(2) ?
O7 Mo3 Mo5 O11 . . . . -2.2(2) ?
O5 Mo3 Mo5 O11 . . . . -79.6(2) ?
O2 Mo3 Mo5 O11 . . . . -79.6(2) ?
Mo9 Mo3 Mo5 O11 . . . . -26.17(16) ?
O19 Mo3 Mo5 O6 . . . . -179.0(3) ?
O12 Mo3 Mo5 O6 . . . . -160.6(4) ?
O3 Mo3 Mo5 O6 . . . . -71.4(3) ?
O7 Mo3 Mo5 O6 . . . . 88.1(3) ?
O5 Mo3 Mo5 O6 . . . . 10.8(3) ?
O2 Mo3 Mo5 O6 . . . . 10.8(3) ?
Mo9 Mo3 Mo5 O6 . . . . 64.2(2) ?
O19 Mo3 Mo5 O12 . . . . -18.4(4) ?
O3 Mo3 Mo5 O12 . . . . 89.2(3) ?
O7 Mo3 Mo5 O12 . . . . -111.3(3) ?
O5 Mo3 Mo5 O12 . . . . 171.4(4) ?
O2 Mo3 Mo5 O12 . . . . 171.4(4) ?
Mo9 Mo3 Mo5 O12 . . . . -135.3(3) ?
O19 Mo3 Mo5 O4 . . . . -104.1(3) ?
O12 Mo3 Mo5 O4 . . . . -85.7(3) ?
O3 Mo3 Mo5 O4 . . . . 3.53(18) ?
O7 Mo3 Mo5 O4 . . . . 163.0(2) ?
O5 Mo3 Mo5 O4 . . . . 85.7(2) ?
O2 Mo3 Mo5 O4 . . . . 85.7(2) ?
Mo9 Mo3 Mo5 O4 . . . . 139.10(14) ?
O19 Mo3 Mo5 O2 . . . . 170.2(3) ?
O12 Mo3 Mo5 O2 . . . . -171.4(4) ?
O3 Mo3 Mo5 O2 . . . . -82.2(2) ?
O7 Mo3 Mo5 O2 . . . . 77.3(2) ?
O5 Mo3 Mo5 O2 . . . . 0.0(2) ?
Mo9 Mo3 Mo5 O2 . . . . 53.38(16) ?
O19 Mo3 Mo5 Mo9 . . . . 116.8(3) ?
O12 Mo3 Mo5 Mo9 . . . . 135.3(3) ?
O3 Mo3 Mo5 Mo9 . . . . -135.57(14) ?
O7 Mo3 Mo5 Mo9 . . . . 23.94(15) ?
O5 Mo3 Mo5 Mo9 . . . . -53.40(18) ?
O2 Mo3 Mo5 Mo9 . . . . -53.38(16) ?
O22 Mo6 Mo7 O16 . . . . 13.4(3) ?
O4 Mo6 Mo7 O16 . . . . -85.3(3) ?
O31 Mo6 Mo7 O16 . . . . -172.5(4) ?
O30 Mo6 Mo7 O16 . . . . 27.2(5) ?
O8 Mo6 Mo7 O16 2_766 . . . 107.8(3) ?
O24 Mo6 Mo7 O16 . . . . -177.4(3) ?
O22 Mo6 Mo7 O13 . . . . -94.2(3) ?
O4 Mo6 Mo7 O13 . . . . 167.1(2) ?
O31 Mo6 Mo7 O13 . . . . 79.9(3) ?
O30 Mo6 Mo7 O13 . . . . -80.4(5) ?
O8 Mo6 Mo7 O13 2_766 . . . 0.2(2) ?
O24 Mo6 Mo7 O13 . . . . 75.0(3) ?
O22 Mo6 Mo7 O25 . . . . 165.4(4) ?
O4 Mo6 Mo7 O25 . . . . 66.8(4) ?
O31 Mo6 Mo7 O25 . . . . -20.4(4) ?
O30 Mo6 Mo7 O25 . . . . 179.3(6) ?
O8 Mo6 Mo7 O25 2_766 . . . -100.1(4) ?
O24 Mo6 Mo7 O25 . . . . -25.3(4) ?
O22 Mo6 Mo7 O30 . . . . -13.8(5) ?
O4 Mo6 Mo7 O30 . . . . -112.5(5) ?
O31 Mo6 Mo7 O30 . . . . 160.3(6) ?
O8 Mo6 Mo7 O30 2_766 . . . 80.6(5) ?
O24 Mo6 Mo7 O30 . . . . 155.4(5) ?
O22 Mo6 Mo7 O6 . . . . 96.5(3) ?
O4 Mo6 Mo7 O6 . . . . -2.1(2) ?
O31 Mo6 Mo7 O6 . . . . -89.3(3) ?
O30 Mo6 Mo7 O6 . . . . 110.4(5) ?
O8 Mo6 Mo7 O6 2_766 . . . -169.0(2) ?
O24 Mo6 Mo7 O6 . . . . -94.2(3) ?
O22 Mo6 Mo7 O24 . . . . -169.3(3) ?
O4 Mo6 Mo7 O24 . . . . 92.1(3) ?
O31 Mo6 Mo7 O24 . . . . 4.9(3) ?
O30 Mo6 Mo7 O24 . . . . -155.4(5) ?
O8 Mo6 Mo7 O24 2_766 . . . -74.8(3) ?
O14 Mo4 Mo8 O21 . . . . 3.3(3) ?
O31 Mo4 Mo8 O21 . . . . 167.8(4) ?
O28 Mo4 Mo8 O21 . . . . -19.9(5) ?
O15 Mo4 Mo8 O21 2_766 . . . -98.1(3) ?
O3 Mo4 Mo8 O21 . . . . 91.8(3) ?
O26 Mo4 Mo8 O21 . . . . -174.1(3) ?
O14 Mo4 Mo8 O27 . . . . -171.1(3) ?
O31 Mo4 Mo8 O27 . . . . -6.5(4) ?
O28 Mo4 Mo8 O27 . . . . 165.8(5) ?
O15 Mo4 Mo8 O27 2_766 . . . 87.6(3) ?
O3 Mo4 Mo8 O27 . . . . -82.6(3) ?
O26 Mo4 Mo8 O27 . . . . 11.5(4) ?
O14 Mo4 Mo8 O5 . . . . -89.5(3) ?
O31 Mo4 Mo8 O5 . . . . 75.1(4) ?
O28 Mo4 Mo8 O5 . . . . -112.6(5) ?
O15 Mo4 Mo8 O5 2_766 . . . 169.2(2) ?
O3 Mo4 Mo8 O5 . . . . -1.0(2) ?
O26 Mo4 Mo8 O5 . . . . 93.1(3) ?
O14 Mo4 Mo8 O28 . . . . 23.1(5) ?
O31 Mo4 Mo8 O28 . . . . -172.3(6) ?
O15 Mo4 Mo8 O28 2_766 . . . -78.2(5) ?
O3 Mo4 Mo8 O28 . . . . 111.6(5) ?
O26 Mo4 Mo8 O28 . . . . -154.3(5) ?
O14 Mo4 Mo8 O13 . . . 2_766 101.6(3) ?
O31 Mo4 Mo8 O13 . . . 2_766 -93.9(4) ?
O28 Mo4 Mo8 O13 . . . 2_766 78.4(5) ?
O15 Mo4 Mo8 O13 2_766 . . 2_766 0.2(2) ?
O3 Mo4 Mo8 O13 . . . 2_766 -169.9(2) ?
O26 Mo4 Mo8 O13 . . . 2_766 -75.8(3) ?
O14 Mo4 Mo8 O26 . . . . 177.4(3) ?
O31 Mo4 Mo8 O26 . . . . -18.0(4) ?
O28 Mo4 Mo8 O26 . . . . 154.3(5) ?
O15 Mo4 Mo8 O26 2_766 . . . 76.1(3) ?
O3 Mo4 Mo8 O26 . . . . -94.1(3) ?
O19 Mo3 Mo9 O18 . . . . -11.2(3) ?
O12 Mo3 Mo9 O18 . . . . 87.5(3) ?
O3 Mo3 Mo9 O18 . . . . 172.8(3) ?
O7 Mo3 Mo9 O18 . . . . -17.4(4) ?
O5 Mo3 Mo9 O18 . . . . -111.4(3) ?
O2 Mo3 Mo9 O18 . . . . 162.9(3) ?
Mo5 Mo3 Mo9 O18 . . . . 108.5(2) ?
O19 Mo3 Mo9 O10 . . . . 99.6(3) ?
O12 Mo3 Mo9 O10 . . . . -161.7(2) ?
O3 Mo3 Mo9 O10 . . . . -76.4(3) ?
O7 Mo3 Mo9 O10 . . . . 93.4(3) ?
O5 Mo3 Mo9 O10 . . . . -0.5(2) ?
O2 Mo3 Mo9 O10 . . . . -86.3(2) ?
Mo5 Mo3 Mo9 O10 . . . . -140.73(16) ?
O19 Mo3 Mo9 O1 . . . . -169.1(3) ?
O12 Mo3 Mo9 O1 . . . . -70.4(2) ?
O3 Mo3 Mo9 O1 . . . . 15.0(3) ?
O7 Mo3 Mo9 O1 . . . . -175.3(4) ?
O5 Mo3 Mo9 O1 . . . . 90.8(2) ?
O2 Mo3 Mo9 O1 . . . . 5.0(2) ?
Mo5 Mo3 Mo9 O1 . . . . -49.38(18) ?
O19 Mo3 Mo9 O7 . . . . 6.2(4) ?
O12 Mo3 Mo9 O7 . . . . 104.9(3) ?
O3 Mo3 Mo9 O7 . . . . -169.8(4) ?
O5 Mo3 Mo9 O7 . . . . -93.9(3) ?
O2 Mo3 Mo9 O7 . . . . -179.7(3) ?
Mo5 Mo3 Mo9 O7 . . . . 125.9(3) ?
O19 Mo3 Mo9 O11 . . . . -96.3(3) ?
O12 Mo3 Mo9 O11 . . . . 2.4(2) ?
O3 Mo3 Mo9 O11 . . . . 87.7(2) ?
O7 Mo3 Mo9 O11 . . . . -102.5(3) ?
O5 Mo3 Mo9 O11 . . . . 163.6(2) ?
O2 Mo3 Mo9 O11 . . . . 77.8(2) ?
Mo5 Mo3 Mo9 O11 . . . . 23.37(14) ?
O19 Mo3 Mo9 O2 . . . . -174.1(3) ?
O12 Mo3 Mo9 O2 . . . . -75.4(2) ?
O3 Mo3 Mo9 O2 . . . . 10.0(2) ?
O7 Mo3 Mo9 O2 . . . . 179.7(3) ?
O5 Mo3 Mo9 O2 . . . . 85.8(2) ?
Mo5 Mo3 Mo9 O2 . . . . -54.39(16) ?
O19 Mo3 Mo9 Mo5 . . . . -119.7(2) ?
O12 Mo3 Mo9 Mo5 . . . . -21.01(15) ?
O3 Mo3 Mo9 Mo5 . . . . 64.3(2) ?
O7 Mo3 Mo9 Mo5 . . . . -125.9(3) ?
O5 Mo3 Mo9 Mo5 . . . . 140.18(15) ?
O2 Mo3 Mo9 Mo5 . . . . 54.39(16) ?
O17 Mo5 Mo9 O18 . . . . -7.4(4) ?
O11 Mo5 Mo9 O18 . . . . 1.5(4) ?
O6 Mo5 Mo9 O18 . . . . 103.6(3) ?
O12 Mo5 Mo9 O18 . . . . -100.2(3) ?
O4 Mo5 Mo9 O18 . . . . -173.7(3) ?
O2 Mo5 Mo9 O18 . . . . -173.9(3) ?
Mo3 Mo5 Mo9 O18 . . . . -120.1(2) ?
O17 Mo5 Mo9 O10 . . . . 172.0(4) ?
O11 Mo5 Mo9 O10 . . . . -179.1(4) ?
O6 Mo5 Mo9 O10 . . . . -77.0(3) ?
O12 Mo5 Mo9 O10 . . . . 79.2(3) ?
O4 Mo5 Mo9 O10 . . . . 5.7(3) ?
O2 Mo5 Mo9 O10 . . . . 5.5(3) ?
Mo3 Mo5 Mo9 O10 . . . . 59.3(2) ?
O17 Mo5 Mo9 O1 . . . . -104.8(3) ?
O11 Mo5 Mo9 O1 . . . . -95.9(3) ?
O6 Mo5 Mo9 O1 . . . . 6.2(2) ?
O12 Mo5 Mo9 O1 . . . . 162.4(2) ?
O4 Mo5 Mo9 O1 . . . . 88.9(2) ?
O2 Mo5 Mo9 O1 . . . . 88.6(2) ?
Mo3 Mo5 Mo9 O1 . . . . 142.52(15) ?
O17 Mo5 Mo9 O7 . . . . 88.9(3) ?
O11 Mo5 Mo9 O7 . . . . 97.9(3) ?
O6 Mo5 Mo9 O7 . . . . -160.0(2) ?
O12 Mo5 Mo9 O7 . . . . -3.8(2) ?
O4 Mo5 Mo9 O7 . . . . -77.4(2) ?
O2 Mo5 Mo9 O7 . . . . -77.6(2) ?
Mo3 Mo5 Mo9 O7 . . . . -23.72(14) ?
O17 Mo5 Mo9 O11 . . . . -9.0(4) ?
O6 Mo5 Mo9 O11 . . . . 102.1(3) ?
O12 Mo5 Mo9 O11 . . . . -101.7(3) ?
O4 Mo5 Mo9 O11 . . . . -175.2(3) ?
O2 Mo5 Mo9 O11 . . . . -175.5(3) ?
Mo3 Mo5 Mo9 O11 . . . . -121.6(3) ?
O17 Mo5 Mo9 O2 . . . . 166.5(3) ?
O11 Mo5 Mo9 O2 . . . . 175.5(3) ?
O6 Mo5 Mo9 O2 . . . . -82.4(2) ?
O12 Mo5 Mo9 O2 . . . . 73.8(2) ?
O4 Mo5 Mo9 O2 . . . . 0.2(2) ?
Mo3 Mo5 Mo9 O2 . . . . 53.87(16) ?
O17 Mo5 Mo9 Mo3 . . . . 112.6(3) ?
O11 Mo5 Mo9 Mo3 . . . . 121.6(3) ?
O6 Mo5 Mo9 Mo3 . . . . -136.29(15) ?
O12 Mo5 Mo9 Mo3 . . . . 19.88(14) ?
O4 Mo5 Mo9 Mo3 . . . . -53.63(17) ?
O2 Mo5 Mo9 Mo3 . . . . -53.87(16) ?
O18 Mo9 O1 Mo1 . . . . 126.5(5) ?
O10 Mo9 O1 Mo1 . . . . 21.1(5) ?
O7 Mo9 O1 Mo1 . . . . -76.4(7) ?
O11 Mo9 O1 Mo1 . . . . -138.7(5) ?
O2 Mo9 O1 Mo1 . . . . -67.2(5) ?
Mo3 Mo9 O1 Mo1 . . . . -70.7(5) ?
Mo5 Mo9 O1 Mo1 . . . . -112.0(5) ?
O20 Mo1 O1 Mo9 . . . . -136.9(5) ?
O25 Mo1 O1 Mo9 . . . . 119.9(6) ?
O29 Mo1 O1 Mo9 . . . . -37.9(5) ?
O15 Mo1 O1 Mo9 . . . . 34.4(14) ?
O23 Mo1 O1 Mo9 . . . . 28.7(5) ?
O26 As1 O2 Mo3 . . . . -2.9(4) ?
O23 As1 O2 Mo3 . . . . -123.3(3) ?
O24 As1 O2 Mo3 . . . . 116.5(3) ?
O26 As1 O2 Mo9 . . . . 117.8(3) ?
O23 As1 O2 Mo9 . . . . -2.5(4) ?
O24 As1 O2 Mo9 . . . . -122.7(3) ?
O26 As1 O2 Mo5 . . . . -122.8(3) ?
O23 As1 O2 Mo5 . . . . 116.9(3) ?
O24 As1 O2 Mo5 . . . . -3.3(4) ?
O19 Mo3 O2 As1 . . . . 166.6(14) ?
O12 Mo3 O2 As1 . . . . -129.8(3) ?
O3 Mo3 O2 As1 . . . . -38.0(3) ?
O7 Mo3 O2 As1 . . . . 134.1(3) ?
O5 Mo3 O2 As1 . . . . 45.6(3) ?
Mo5 Mo3 O2 As1 . . . . -134.3(4) ?
Mo9 Mo3 O2 As1 . . . . 134.3(4) ?
O19 Mo3 O2 Mo9 . . . . 32.4(16) ?
O12 Mo3 O2 Mo9 . . . . 95.9(2) ?
O3 Mo3 O2 Mo9 . . . . -172.26(19) ?
O7 Mo3 O2 Mo9 . . . . -0.14(18) ?
O5 Mo3 O2 Mo9 . . . . -88.62(18) ?
Mo5 Mo3 O2 Mo9 . . . . 91.40(16) ?
O19 Mo3 O2 Mo5 . . . . -59.0(16) ?
O12 Mo3 O2 Mo5 . . . . 4.50(18) ?
O3 Mo3 O2 Mo5 . . . . 96.34(19) ?
O7 Mo3 O2 Mo5 . . . . -91.54(19) ?
O5 Mo3 O2 Mo5 . . . . 179.98(19) ?
Mo9 Mo3 O2 Mo5 . . . . -91.40(16) ?
O18 Mo9 O2 As1 . . . . 155.6(8) ?
O10 Mo9 O2 As1 . . . . -41.9(3) ?
O1 Mo9 O2 As1 . . . . 48.6(3) ?
O7 Mo9 O2 As1 . . . . -135.2(3) ?
O11 Mo9 O2 As1 . . . . 136.2(3) ?
Mo3 Mo9 O2 As1 . . . . -135.4(4) ?
Mo5 Mo9 O2 As1 . . . . 134.1(4) ?
O18 Mo9 O2 Mo3 . . . . -69.0(9) ?
O10 Mo9 O2 Mo3 . . . . 93.5(2) ?
O1 Mo9 O2 Mo3 . . . . -176.00(19) ?
O7 Mo9 O2 Mo3 . . . . 0.14(18) ?
O11 Mo9 O2 Mo3 . . . . -88.39(19) ?
Mo5 Mo9 O2 Mo3 . . . . -90.55(16) ?
O18 Mo9 O2 Mo5 . . . . 21.5(9) ?
O10 Mo9 O2 Mo5 . . . . -176.0(2) ?
O1 Mo9 O2 Mo5 . . . . -85.45(18) ?
O7 Mo9 O2 Mo5 . . . . 90.69(19) ?
O11 Mo9 O2 Mo5 . . . . 2.16(16) ?
Mo3 Mo9 O2 Mo5 . . . . 90.55(16) ?
O17 Mo5 O2 As1 . . . . 144.7(12) ?
O11 Mo5 O2 As1 . . . . -135.8(3) ?
O6 Mo5 O2 As1 . . . . -36.8(3) ?
O12 Mo5 O2 As1 . . . . 130.6(3) ?
O4 Mo5 O2 As1 . . . . 46.7(3) ?
Mo3 Mo5 O2 As1 . . . . 134.9(4) ?
Mo9 Mo5 O2 As1 . . . . -133.4(4) ?
O17 Mo5 O2 Mo3 . . . . 9.9(14) ?
O11 Mo5 O2 Mo3 . . . . 89.3(2) ?
O6 Mo5 O2 Mo3 . . . . -171.70(19) ?
O12 Mo5 O2 Mo3 . . . . -4.31(18) ?
O4 Mo5 O2 Mo3 . . . . -88.11(18) ?
Mo9 Mo5 O2 Mo3 . . . . 91.70(16) ?
O17 Mo5 O2 Mo9 . . . . -81.8(13) ?
O11 Mo5 O2 Mo9 . . . . -2.39(18) ?
O6 Mo5 O2 Mo9 . . . . 96.60(19) ?
O12 Mo5 O2 Mo9 . . . . -96.0(2) ?
O4 Mo5 O2 Mo9 . . . . -179.81(18) ?
Mo3 Mo5 O2 Mo9 . . . . -91.70(16) ?
O19 Mo3 O3 Mo4 . . . . -126.7(6) ?
O12 Mo3 O3 Mo4 . . . . 132.1(6) ?
O7 Mo3 O3 Mo4 . . . . 36.8(10) ?
O5 Mo3 O3 Mo4 . . . . -26.0(6) ?
O2 Mo3 O3 Mo4 . . . . 57.0(6) ?
Mo5 Mo3 O3 Mo4 . . . . 101.7(6) ?
Mo9 Mo3 O3 Mo4 . . . . 50.1(7) ?
O14 Mo4 O3 Mo3 . . . . 143.2(6) ?
O31 Mo4 O3 Mo3 . . . . -115.2(6) ?
O28 Mo4 O3 Mo3 . . . . 44.6(6) ?
O15 Mo4 O3 Mo3 2_766 . . . -28.9(15) ?
O26 Mo4 O3 Mo3 . . . . -22.5(6) ?
Mo8 Mo4 O3 Mo3 . . . . 20.6(5) ?
O22 Mo6 O4 Mo5 . . . . -136.8(5) ?
O31 Mo6 O4 Mo5 . . . . 120.0(6) ?
O30 Mo6 O4 Mo5 . . . . -35.9(6) ?
O8 Mo6 O4 Mo5 2_766 . . . 44.4(12) ?
O24 Mo6 O4 Mo5 . . . . 30.3(5) ?
Mo7 Mo6 O4 Mo5 . . . . -11.7(5) ?
O17 Mo5 O4 Mo6 . . . . 121.5(5) ?
O11 Mo5 O4 Mo6 . . . . -74.6(8) ?
O6 Mo5 O4 Mo6 . . . . 18.5(5) ?
O12 Mo5 O4 Mo6 . . . . -142.1(5) ?
O2 Mo5 O4 Mo6 . . . . -68.3(5) ?
Mo3 Mo5 O4 Mo6 . . . . -113.3(5) ?
Mo9 Mo5 O4 Mo6 . . . . -68.5(6) ?
O21 Mo8 O5 Mo3 . . . . -139.1(6) ?
O27 Mo8 O5 Mo3 . . . . 115.2(6) ?
O28 Mo8 O5 Mo3 . . . . -40.3(6) ?
O13 Mo8 O5 Mo3 2_766 . . . 34.4(13) ?
O26 Mo8 O5 Mo3 . . . . 25.2(6) ?
Mo4 Mo8 O5 Mo3 . . . . -16.6(5) ?
O19 Mo3 O5 Mo8 . . . . 124.6(6) ?
O12 Mo3 O5 Mo8 . . . . -51.7(9) ?
O3 Mo3 O5 Mo8 . . . . 23.1(6) ?
O7 Mo3 O5 Mo8 . . . . -137.1(6) ?
O2 Mo3 O5 Mo8 . . . . -63.1(6) ?
Mo5 Mo3 O5 Mo8 . . . . -63.1(6) ?
Mo9 Mo3 O5 Mo8 . . . . -107.6(6) ?
O17 Mo5 O6 Mo7 . . . . -125.5(6) ?
O11 Mo5 O6 Mo7 . . . . 128.7(6) ?
O12 Mo5 O6 Mo7 . . . . 24.7(10) ?
O4 Mo5 O6 Mo7 . . . . -27.6(6) ?
O2 Mo5 O6 Mo7 . . . . 54.8(6) ?
Mo3 Mo5 O6 Mo7 . . . . 47.2(7) ?
Mo9 Mo5 O6 Mo7 . . . . 98.6(6) ?
O16 Mo7 O6 Mo5 . . . . 146.0(6) ?
O13 Mo7 O6 Mo5 . . . . -37.8(16) ?
O25 Mo7 O6 Mo5 . . . . -111.9(7) ?
O30 Mo7 O6 Mo5 . . . . 47.8(7) ?
O24 Mo7 O6 Mo5 . . . . -20.3(6) ?
Mo6 Mo7 O6 Mo5 . . . . 23.4(6) ?
O19 Mo3 O7 Mo9 . . . . -175.1(3) ?
O12 Mo3 O7 Mo9 . . . . -73.8(3) ?
O3 Mo3 O7 Mo9 . . . . 21.2(7) ?
O5 Mo3 O7 Mo9 . . . . 83.5(3) ?
O2 Mo3 O7 Mo9 . . . . 0.2(3) ?
Mo5 Mo3 O7 Mo9 . . . . -45.7(2) ?
O18 Mo9 O7 Mo3 . . . . 166.4(3) ?
O10 Mo9 O7 Mo3 . . . . -87.6(3) ?
O1 Mo9 O7 Mo3 . . . . 9.4(7) ?
O11 Mo9 O7 Mo3 . . . . 72.1(3) ?
O2 Mo9 O7 Mo3 . . . . -0.2(3) ?
Mo5 Mo9 O7 Mo3 . . . . 45.4(2) ?
O9 Mo2 O8 Mo6 . . . 2_766 168(2) ?
O27 Mo2 O8 Mo6 . . . 2_766 62(2) ?
O29 Mo2 O8 Mo6 . . . 2_766 -93(2) ?
O10 Mo2 O8 Mo6 . . . 2_766 -28(3) ?
O23 Mo2 O8 Mo6 . . . 2_766 -28(2) ?
O18 Mo9 O10 Mo2 . . . . -127.2(5) ?
O1 Mo9 O10 Mo2 . . . . -26.3(5) ?
O7 Mo9 O10 Mo2 . . . . 130.2(5) ?
O11 Mo9 O10 Mo2 . . . . 52.2(9) ?
O2 Mo9 O10 Mo2 . . . . 57.2(5) ?
Mo3 Mo9 O10 Mo2 . . . . 101.2(5) ?
Mo5 Mo9 O10 Mo2 . . . . 53.3(6) ?
O9 Mo2 O10 Mo9 . . . . 143.0(6) ?
O8 Mo2 O10 Mo9 . . . . -21.6(18) ?
O27 Mo2 O10 Mo9 . . . . -112.7(6) ?
O29 Mo2 O10 Mo9 . . . . 45.0(6) ?
O23 Mo2 O10 Mo9 . . . . -21.6(5) ?
O17 Mo5 O11 Mo9 . . . . 173.3(3) ?
O6 Mo5 O11 Mo9 . . . . -80.4(3) ?
O12 Mo5 O11 Mo9 . . . . 75.8(3) ?
O4 Mo5 O11 Mo9 . . . . 9.7(7) ?
O2 Mo5 O11 Mo9 . . . . 3.3(2) ?
Mo3 Mo5 O11 Mo9 . . . . 48.9(2) ?
O18 Mo9 O11 Mo5 . . . . -178.7(3) ?
O10 Mo9 O11 Mo5 . . . . 1.9(8) ?
O1 Mo9 O11 Mo5 . . . . 81.2(3) ?
O7 Mo9 O11 Mo5 . . . . -77.8(3) ?
O2 Mo9 O11 Mo5 . . . . -3.4(3) ?
Mo3 Mo9 O11 Mo5 . . . . -49.3(3) ?
O19 Mo3 O12 Mo5 . . . . 165.8(3) ?
O3 Mo3 O12 Mo5 . . . . -91.3(3) ?
O7 Mo3 O12 Mo5 . . . . 66.5(3) ?
O5 Mo3 O12 Mo5 . . . . -18.0(7) ?
O2 Mo3 O12 Mo5 . . . . -6.3(3) ?
Mo9 Mo3 O12 Mo5 . . . . 38.0(3) ?
O17 Mo5 O12 Mo3 . . . . -171.3(3) ?
O11 Mo5 O12 Mo3 . . . . -67.9(3) ?
O6 Mo5 O12 Mo3 . . . . 37.9(7) ?
O4 Mo5 O12 Mo3 . . . . 90.4(3) ?
O2 Mo5 O12 Mo3 . . . . 6.3(3) ?
Mo9 Mo5 O12 Mo3 . . . . -38.1(3) ?
O16 Mo7 O13 Mo8 . . . 2_766 -179.8(19) ?
O25 Mo7 O13 Mo8 . . . 2_766 77.6(19) ?
O30 Mo7 O13 Mo8 . . . 2_766 -80.4(19) ?
O6 Mo7 O13 Mo8 . . . 2_766 4(3) ?
O24 Mo7 O13 Mo8 . . . 2_766 -13.3(19) ?
Mo6 Mo7 O13 Mo8 . . . 2_766 -54.7(19) ?
O20 Mo1 O15 Mo4 . . . 2_766 -176.8(18) ?
O25 Mo1 O15 Mo4 . . . 2_766 -73.5(18) ?
O29 Mo1 O15 Mo4 . . . 2_766 83.7(18) ?
O1 Mo1 O15 Mo4 . . . 2_766 12(3) ?
O23 Mo1 O15 Mo4 . . . 2_766 17.7(18) ?
O26 As1 O23 Mo2 . . . . -53.2(5) ?
O2 As1 O23 Mo2 . . . . 65.9(4) ?
O24 As1 O23 Mo2 . . . . -174.3(3) ?
O26 As1 O23 Mo1 . . . . 179.3(3) ?
O2 As1 O23 Mo1 . . . . -61.6(4) ?
O24 As1 O23 Mo1 . . . . 58.2(4) ?
O9 Mo2 O23 As1 . . . . -112.0(8) ?
O8 Mo2 O23 As1 . . . . 121.6(4) ?
O27 Mo2 O23 As1 . . . . 24.4(4) ?
O29 Mo2 O23 As1 . . . . -140.8(5) ?
O10 Mo2 O23 As1 . . . . -58.4(4) ?
O9 Mo2 O23 Mo1 . . . . 25.0(9) ?
O8 Mo2 O23 Mo1 . . . . -101.3(3) ?
O27 Mo2 O23 Mo1 . . . . 161.4(3) ?
O29 Mo2 O23 Mo1 . . . . -3.8(2) ?
O10 Mo2 O23 Mo1 . . . . 78.7(2) ?
O20 Mo1 O23 As1 . . . . 137.5(9) ?
O25 Mo1 O23 As1 . . . . -33.8(4) ?
O29 Mo1 O23 As1 . . . . 142.9(5) ?
O15 Mo1 O23 As1 . . . . -123.4(4) ?
O1 Mo1 O23 As1 . . . . 55.4(4) ?
O20 Mo1 O23 Mo2 . . . . -1.5(11) ?
O25 Mo1 O23 Mo2 . . . . -172.9(3) ?
O29 Mo1 O23 Mo2 . . . . 3.9(2) ?
O15 Mo1 O23 Mo2 . . . . 97.6(3) ?
O1 Mo1 O23 Mo2 . . . . -83.7(2) ?
O26 As1 O24 Mo7 . . . . -177.6(3) ?
O23 As1 O24 Mo7 . . . . -55.8(5) ?
O2 As1 O24 Mo7 . . . . 63.5(4) ?
O26 As1 O24 Mo6 . . . . 60.7(4) ?
O23 As1 O24 Mo6 . . . . -177.5(3) ?
O2 As1 O24 Mo6 . . . . -58.2(4) ?
O16 Mo7 O24 As1 . . . . -124.0(9) ?
O13 Mo7 O24 As1 . . . . 119.4(4) ?
O25 Mo7 O24 As1 . . . . 28.5(4) ?
O30 Mo7 O24 As1 . . . . -144.1(5) ?
O6 Mo7 O24 As1 . . . . -57.0(4) ?
Mo6 Mo7 O24 As1 . . . . -132.7(5) ?
O16 Mo7 O24 Mo6 . . . . 8.7(11) ?
O13 Mo7 O24 Mo6 . . . . -107.8(3) ?
O25 Mo7 O24 Mo6 . . . . 161.3(3) ?
O30 Mo7 O24 Mo6 . . . . -11.4(2) ?
O6 Mo7 O24 Mo6 . . . . 75.8(2) ?
O22 Mo6 O24 As1 . . . . 171.9(9) ?
O4 Mo6 O24 As1 . . . . 52.3(4) ?
O31 Mo6 O24 As1 . . . . -41.4(4) ?
O30 Mo6 O24 As1 . . . . 146.6(4) ?
O8 Mo6 O24 As1 2_766 . . . -123.8(4) ?
Mo7 Mo6 O24 As1 . . . . 135.0(5) ?
O22 Mo6 O24 Mo7 . . . . 36.9(11) ?
O4 Mo6 O24 Mo7 . . . . -82.6(2) ?
O31 Mo6 O24 Mo7 . . . . -176.4(3) ?
O30 Mo6 O24 Mo7 . . . . 11.6(2) ?
O8 Mo6 O24 Mo7 2_766 . . . 101.3(3) ?
O20 Mo1 O25 Mo7 . . . . -167.3(11) ?
O29 Mo1 O25 Mo7 . . . . 2.7(17) ?
O15 Mo1 O25 Mo7 . . . . 94.6(11) ?
O1 Mo1 O25 Mo7 . . . . -72.9(11) ?
O23 Mo1 O25 Mo7 . . . . 10.5(11) ?
O16 Mo7 O25 Mo1 . . . . 164.8(11) ?
O13 Mo7 O25 Mo1 . . . . -95.7(11) ?
O30 Mo7 O25 Mo1 . . . . 9.6(17) ?
O6 Mo7 O25 Mo1 . . . . 72.7(11) ?
O24 Mo7 O25 Mo1 . . . . -8.3(11) ?
Mo6 Mo7 O25 Mo1 . . . . 8.8(13) ?
O23 As1 O26 Mo4 . . . . -177.8(3) ?
O2 As1 O26 Mo4 . . . . 63.1(4) ?
O24 As1 O26 Mo4 . . . . -56.3(5) ?
O23 As1 O26 Mo8 . . . . 59.2(5) ?
O2 As1 O26 Mo8 . . . . -59.9(4) ?
O24 As1 O26 Mo8 . . . . -179.3(3) ?
O14 Mo4 O26 As1 . . . . -142.6(8) ?
O31 Mo4 O26 As1 . . . . 33.4(4) ?
O28 Mo4 O26 As1 . . . . -145.6(5) ?
O15 Mo4 O26 As1 2_766 . . . 122.5(4) ?
O3 Mo4 O26 As1 . . . . -56.1(4) ?
Mo8 Mo4 O26 As1 . . . . -133.7(5) ?
O14 Mo4 O26 Mo8 . . . . -8.9(11) ?
O31 Mo4 O26 Mo8 . . . . 167.1(3) ?
O28 Mo4 O26 Mo8 . . . . -11.9(2) ?
O15 Mo4 O26 Mo8 2_766 . . . -103.8(3) ?
O3 Mo4 O26 Mo8 . . . . 77.7(2) ?
O21 Mo8 O26 As1 . . . . 154.1(7) ?
O27 Mo8 O26 As1 . . . . -35.7(4) ?
O5 Mo8 O26 As1 . . . . 55.8(4) ?
O28 Mo8 O26 As1 . . . . 147.6(5) ?
O13 Mo8 O26 As1 2_766 . . . -121.9(4) ?
Mo4 Mo8 O26 As1 . . . . 135.7(5) ?
O21 Mo8 O26 Mo4 . . . . 18.4(10) ?
O27 Mo8 O26 Mo4 . . . . -171.3(3) ?
O5 Mo8 O26 Mo4 . . . . -79.8(2) ?
O28 Mo8 O26 Mo4 . . . . 12.0(2) ?
O13 Mo8 O26 Mo4 2_766 . . . 102.4(3) ?
O21 Mo8 O27 Mo2 . . . . -173.5(11) ?
O5 Mo8 O27 Mo2 . . . . -74.0(11) ?
O28 Mo8 O27 Mo2 . . . . 16.5(15) ?
O13 Mo8 O27 Mo2 2_766 . . . 91.9(11) ?
O26 Mo8 O27 Mo2 . . . . 9.2(11) ?
Mo4 Mo8 O27 Mo2 . . . . 1.6(13) ?
O9 Mo2 O27 Mo8 . . . . 162.0(11) ?
O8 Mo2 O27 Mo8 . . . . -93.3(11) ?
O29 Mo2 O27 Mo8 . . . . 24.8(16) ?
O10 Mo2 O27 Mo8 . . . . 76.2(11) ?
O23 Mo2 O27 Mo8 . . . . -4.4(11) ?
O14 Mo4 O28 Mo8 . . . . -160.6(4) ?
O31 Mo4 O28 Mo8 . . . . 16.0(11) ?
O15 Mo4 O28 Mo8 2_766 . . . 102.8(5) ?
O3 Mo4 O28 Mo8 . . . . -64.8(4) ?
O26 Mo4 O28 Mo8 . . . . 18.7(4) ?
O21 Mo8 O28 Mo4 . . . . 163.3(4) ?
O27 Mo8 O28 Mo4 . . . . -26.5(9) ?
O5 Mo8 O28 Mo4 . . . . 64.7(5) ?
O13 Mo8 O28 Mo4 2_766 . . . -101.6(5) ?
O26 Mo8 O28 Mo4 . . . . -18.4(4) ?
O20 Mo1 O29 Mo2 . . . . 172.6(4) ?
O25 Mo1 O29 Mo2 . . . . 2.4(11) ?
O15 Mo1 O29 Mo2 . . . . -89.2(4) ?
O1 Mo1 O29 Mo2 . . . . 78.9(4) ?
O23 Mo1 O29 Mo2 . . . . -6.1(4) ?
O9 Mo2 O29 Mo1 . . . . -164.7(4) ?
O8 Mo2 O29 Mo1 . . . . 91.9(4) ?
O27 Mo2 O29 Mo1 . . . . -26.3(9) ?
O10 Mo2 O29 Mo1 . . . . -78.4(4) ?
O23 Mo2 O29 Mo1 . . . . 6.1(4) ?
O22 Mo6 O30 Mo7 . . . . 168.7(4) ?
O4 Mo6 O30 Mo7 . . . . 66.1(5) ?
O31 Mo6 O30 Mo7 . . . . -36.9(9) ?
O8 Mo6 O30 Mo7 2_766 . . . -98.3(5) ?
O24 Mo6 O30 Mo7 . . . . -17.6(4) ?
O16 Mo7 O30 Mo6 . . . . -157.0(4) ?
O13 Mo7 O30 Mo6 . . . . 103.0(5) ?
O25 Mo7 O30 Mo6 . . . . -1.4(11) ?
O6 Mo7 O30 Mo6 . . . . -64.8(4) ?
O24 Mo7 O30 Mo6 . . . . 17.9(4) ?
O14 Mo4 O31 Mo6 . . . . 149.3(10) ?
O28 Mo4 O31 Mo6 . . . . -27.2(17) ?
O15 Mo4 O31 Mo6 2_766 . . . -114.1(10) ?
O3 Mo4 O31 Mo6 . . . . 52.9(10) ?
O26 Mo4 O31 Mo6 . . . . -29.8(11) ?
Mo8 Mo4 O31 Mo6 . . . . -17.6(12) ?
O22 Mo6 O31 Mo4 . . . . -154.8(10) ?
O4 Mo6 O31 Mo4 . . . . -51.6(11) ?
O30 Mo6 O31 Mo4 . . . . 50.9(14) ?
O8 Mo6 O31 Mo4 2_766 . . . 112.9(11) ?
O24 Mo6 O31 Mo4 . . . . 33.3(11) ?
Mo7 Mo6 O31 Mo4 . . . . 30.0(12) ?
N1 C1 C3 C9 . . . . 0.4(13) ?
N1 C2 C4 C9 . . . . 3.0(14) ?
C8 C6 C7 N2 . . . . -0.9(16) ?
C7 C6 C8 C10 . . . . 0.2(15) ?
C7 C6 C8 C9 . . . . -178.8(9) ?
C2 C4 C9 C3 . . . . -1.1(13) ?
C2 C4 C9 C8 . . . . -178.4(8) ?
C1 C3 C9 C4 . . . . -0.5(13) ?
C1 C3 C9 C8 . . . . 176.7(8) ?
C6 C8 C9 C4 . . . . -171.0(9) ?
C10 C8 C9 C4 . . . . 10.0(12) ?
C6 C8 C9 C3 . . . . 11.8(13) ?
C10 C8 C9 C3 . . . . -167.1(8) ?
N2 C5 C10 C8 . . . . -0.6(16) ?
C6 C8 C10 C5 . . . . 0.5(14) ?
C9 C8 C10 C5 . . . . 179.5(9) ?
C15 C11 C12 C13 . . . . 1.8(16) ?
C11 C11 C12 C13 2_665 . . . -180.0(11) ?
C11 C12 C13 N3 . . . . -1.7(18) ?
N3 C14 C15 C11 . . . . -3.0(14) ?
C12 C11 C15 C14 . . . . 0.6(14) ?
C11 C11 C15 C14 2_665 . . . -177.6(10) ?
C4 C2 N1 C1 . . . . -3.3(15) ?
C3 C1 N1 C2 . . . . 1.6(14) ?
C6 C7 N2 C5 . . . . 0.9(17) ?
C10 C5 N2 C7 . . . . -0.2(17) ?
C12 C13 N3 C14 . . . . -0.9(16) ?
C15 C14 N3 C13 . . . . 3.1(14) ?
